data_4073948
loop_
_publ_author_name
'Wagner, Harald'
'Wallner, Andreas'
'Fischer, Jelena'
'Flock, Michaela'
'Baumgartner, Judith'
'Marschner, Christoph'

_publ_section_title
;
 Rearrangement of Cyclic Silanes with Aluminum Trichloride
;
_journal_issue 27
_journal_name_full Organometallics
_journal_page_first 6704
_journal_paper_doi 10.1021/om7007524
_journal_volume 26
_journal_year 2007
_chemical_formula_sum 'C28 H84 Si14'
_chemical_formula_weight 814.20
_chemical_name_systematic
;
 ?
;
_space_group_IT_number 15
_symmetry_cell_setting monoclinic
_symmetry_space_group_name_Hall '-C 2yc'
_symmetry_space_group_name_H-M 'C 1 2/c 1'
_atom_sites_solution_hydrogens geom
_atom_sites_solution_primary direct
_atom_sites_solution_secondary difmap
_audit_creation_method SHELXL-97
_cell_angle_alpha 90.00
_cell_angle_beta 107.39(3)
_cell_angle_gamma 90.00
_cell_formula_units_Z 8
_cell_length_a 38.585(8)
_cell_length_b 9.6279(19)
_cell_length_c 29.840(6)
_cell_measurement_temperature 100(2)
_cell_volume 10579(4)
_computing_cell_refinement 'Bruker XSCANS'
_computing_data_collection 'Bruker XSCANS'
_computing_data_reduction 'Bruker SHELXTL'
_computing_molecular_graphics 'Bruker SHELXTL'
_computing_publication_material 'Bruker SHELXTL'
_computing_structure_refinement 'SHELXL-97 (Sheldrick, 1997)'
_computing_structure_solution 'SHELXS-97 (Sheldrick, 1990)'
_diffrn_ambient_temperature 100(2)
_diffrn_measured_fraction_theta_full 1.000
_diffrn_measured_fraction_theta_max 1.000
_diffrn_measurement_device_type 'Bruker P4'
_diffrn_measurement_method '\w scans'
_diffrn_radiation_monochromator graphite
_diffrn_radiation_source 'fine-focus sealed tube'
_diffrn_radiation_type MoK\a
_diffrn_radiation_wavelength 0.71073
_diffrn_reflns_av_R_equivalents 0.1183
_diffrn_reflns_av_sigmaI/netI 0.1070
_diffrn_reflns_limit_h_max 45
_diffrn_reflns_limit_h_min -45
_diffrn_reflns_limit_k_max 11
_diffrn_reflns_limit_k_min -11
_diffrn_reflns_limit_l_max 34
_diffrn_reflns_limit_l_min -35
_diffrn_reflns_number 37092
_diffrn_reflns_theta_full 25.00
_diffrn_reflns_theta_max 25.00
_diffrn_reflns_theta_min 1.11
_exptl_absorpt_coefficient_mu 0.357
_exptl_absorpt_correction_T_max 0.9386
_exptl_absorpt_correction_T_min 0.9068
_exptl_absorpt_correction_type SADABS
_exptl_absorpt_process_details XPREP
_exptl_crystal_colour colorless
_exptl_crystal_density_diffrn 1.022
_exptl_crystal_density_method 'not measured'
_exptl_crystal_description plates
_exptl_crystal_F_000 3584
_exptl_crystal_size_max 0.28
_exptl_crystal_size_mid 0.20
_exptl_crystal_size_min 0.18
_refine_diff_density_max 0.619
_refine_diff_density_min -0.410
_refine_diff_density_rms 0.102
_refine_ls_extinction_method none
_refine_ls_goodness_of_fit_ref 1.270
_refine_ls_hydrogen_treatment mixed
_refine_ls_matrix_type full
_refine_ls_number_parameters 407
_refine_ls_number_reflns 9319
_refine_ls_number_restraints 0
_refine_ls_restrained_S_all 1.270
_refine_ls_R_factor_all 0.1397
_refine_ls_R_factor_gt 0.1055
_refine_ls_shift/su_max 0.013
_refine_ls_shift/su_mean 0.001
_refine_ls_structure_factor_coef Fsqd
_refine_ls_weighting_details 'calc w=1/[\s^2^(Fo^2^)+(0.0576P)^2^+32.0437P] where P=(Fo^2^+2Fc^2^)/3'
_refine_ls_weighting_scheme calc
_refine_ls_wR_factor_gt 0.1851
_refine_ls_wR_factor_ref 0.1978
_reflns_number_gt 7198
_reflns_number_total 9319
_reflns_threshold_expression >2sigma(I)
_cod_data_source_file om7007524-file001.cif
_cod_data_source_block 27_482j
_cod_depositor_comments
;
The following automatic conversions were performed:

'_symmetry_cell_setting' value 'Monoclinic' changed to 'monoclinic'
according to /home/saulius/struct/CIF-dictionaries/cif_core.dic
dictionary named 'cif_core.dic' version 2.4.1 from 2010-06-29.

Automatic conversion script
Id: cif_fix_values 1715 2011-07-08 13:25:40Z adriana 
;
_cod_original_sg_symbol_H-M C2/c
_cod_database_code 4073948

loop_
_symmetry_equiv_pos_as_xyz
'x, y, z'
'-x, y, -z+1/2'
'x+1/2, y+1/2, z'
'-x+1/2, y+1/2, -z+1/2'
'-x, -y, -z'
'x, -y, z-1/2'
'-x+1/2, -y+1/2, -z'
'x+1/2, -y+1/2, z-1/2'

loop_
_atom_site_label
_atom_site_type_symbol
_atom_site_fract_x
_atom_site_fract_y
_atom_site_fract_z
_atom_site_U_iso_or_equiv
_atom_site_adp_type
_atom_site_occupancy
_atom_site_symmetry_multiplicity
_atom_site_calc_flag
_atom_site_refinement_flags
Si1 Si 0.13104(4) 0.60186(16) 0.35252(6) 0.0177(4) Uani 1 1 d .
Si2 Si 0.09949(5) 0.62807(16) 0.27156(6) 0.0196(4) Uani 1 1 d .
Si3 Si 0.13000(4) 0.48459(16) 0.23090(6) 0.0175(4) Uani 1 1 d .
Si4 Si 0.18425(5) 0.41786(19) 0.28822(6) 0.0263(4) Uani 1 1 d .
Si5 Si 0.19261(4) 0.55876(17) 0.35590(6) 0.0173(4) Uani 1 1 d .
Si6 Si 0.12838(5) 0.78934(17) 0.40313(6) 0.0195(4) Uani 1 1 d .
Si7 Si 0.07799(4) 0.83596(16) 0.43077(6) 0.0163(4) Uani 1 1 d .
Si8 Si 0.05440(5) 0.63902(18) 0.45804(7) 0.0251(4) Uani 1 1 d .
Si9 Si 0.03053(5) 0.95736(17) 0.37630(6) 0.0213(4) Uani 1 1 d .
Si10 Si 0.09940(5) 0.98686(18) 0.49590(6) 0.0251(4) Uani 1 1 d .
Si11 Si 0.09583(5) 0.28198(18) 0.20185(7) 0.0275(5) Uani 1 1 d .
Si12 Si 0.13615(5) 0.60120(19) 0.16387(7) 0.0291(5) Uani 1 1 d .
Si13 Si 0.22764(5) 0.42406(19) 0.42023(6) 0.0257(4) Uani 1 1 d .
Si14 Si 0.23004(5) 0.74985(19) 0.35186(7) 0.0287(5) Uani 1 1 d .
C1 C 0.11244(17) 0.4343(6) 0.3701(2) 0.0256(15) Uani 1 1 d .
H1A H 0.0864 0.4446 0.3656 0.038 Uiso 1 1 calc R
H1B H 0.1250 0.4140 0.4031 0.038 Uiso 1 1 calc R
H1C H 0.1164 0.3579 0.3505 0.038 Uiso 1 1 calc R
C2 C 0.09864(18) 0.8154(6) 0.2508(2) 0.0302(16) Uani 1 1 d .
H2A H 0.0863 0.8200 0.2170 0.045 Uiso 1 1 calc R
H2B H 0.1236 0.8496 0.2573 0.045 Uiso 1 1 calc R
H2C H 0.0856 0.8730 0.2675 0.045 Uiso 1 1 calc R
C3 C 0.05074(16) 0.5697(7) 0.2600(3) 0.0326(17) Uani 1 1 d .
H3A H 0.0373 0.6396 0.2720 0.049 Uiso 1 1 calc R
H3B H 0.0502 0.4809 0.2759 0.049 Uiso 1 1 calc R
H3C H 0.0394 0.5582 0.2261 0.049 Uiso 1 1 calc R
C4 C 0.1787(2) 0.2324(7) 0.3065(3) 0.056(3) Uani 1 1 d .
H4A H 0.1746 0.1709 0.2793 0.085 Uiso 1 1 calc R
H4B H 0.1579 0.2270 0.3189 0.085 Uiso 1 1 calc R
H4C H 0.2008 0.2035 0.3309 0.085 Uiso 1 1 calc R
C5 C 0.2234(2) 0.4199(11) 0.2625(3) 0.067(3) Uani 1 1 d .
H5A H 0.2455 0.3873 0.2861 0.100 Uiso 1 1 calc R
H5B H 0.2272 0.5147 0.2530 0.100 Uiso 1 1 calc R
H5C H 0.2179 0.3586 0.2351 0.100 Uiso 1 1 calc R
C6 C 0.16782(16) 0.7555(7) 0.4582(2) 0.0275(16) Uani 1 1 d .
H6A H 0.1903 0.7454 0.4496 0.041 Uiso 1 1 calc R
H6B H 0.1632 0.6700 0.4733 0.041 Uiso 1 1 calc R
H6C H 0.1702 0.8336 0.4799 0.041 Uiso 1 1 calc R
C7 C 0.13759(18) 0.9531(6) 0.3739(2) 0.0266(16) Uani 1 1 d .
H7A H 0.1421 1.0299 0.3964 0.040 Uiso 1 1 calc R
H7B H 0.1165 0.9749 0.3470 0.040 Uiso 1 1 calc R
H7C H 0.1589 0.9394 0.3631 0.040 Uiso 1 1 calc R
C8 C 0.0914(2) 0.5182(7) 0.4898(2) 0.0379(18) Uani 1 1 d .
H8A H 0.0810 0.4412 0.5031 0.057 Uiso 1 1 calc R
H8B H 0.1090 0.5684 0.5152 0.057 Uiso 1 1 calc R
H8C H 0.1037 0.4816 0.4679 0.057 Uiso 1 1 calc R
C9 C 0.0283(2) 0.6905(8) 0.4989(3) 0.046(2) Uani 1 1 d .
H9A H 0.0070 0.7447 0.4818 0.069 Uiso 1 1 calc R
H9B H 0.0438 0.7468 0.5245 0.069 Uiso 1 1 calc R
H9C H 0.0204 0.6070 0.5120 0.069 Uiso 1 1 calc R
C10 C 0.02240(18) 0.5425(7) 0.4083(3) 0.0376(18) Uani 1 1 d .
H10A H 0.0344 0.5228 0.3842 0.056 Uiso 1 1 calc R
H10B H 0.0007 0.5991 0.3946 0.056 Uiso 1 1 calc R
H10C H 0.0154 0.4550 0.4199 0.056 Uiso 1 1 calc R
C11 C -0.01121(17) 0.9580(7) 0.3964(3) 0.0316(17) Uani 1 1 d .
H11A H -0.0066 1.0132 0.4252 0.047 Uiso 1 1 calc R
H11B H -0.0173 0.8626 0.4026 0.047 Uiso 1 1 calc R
H11C H -0.0315 0.9987 0.3718 0.047 Uiso 1 1 calc R
C12 C 0.01757(19) 0.8723(8) 0.3174(2) 0.0379(18) Uani 1 1 d .
H12A H -0.0022 0.9246 0.2957 0.057 Uiso 1 1 calc R
H12B H 0.0095 0.7770 0.3202 0.057 Uiso 1 1 calc R
H12C H 0.0386 0.8707 0.3054 0.057 Uiso 1 1 calc R
C13 C 0.0436(2) 1.1399(7) 0.3686(3) 0.0397(19) Uani 1 1 d .
H13A H 0.0644 1.1403 0.3561 0.060 Uiso 1 1 calc R
H13B H 0.0502 1.1875 0.3991 0.060 Uiso 1 1 calc R
H13C H 0.0231 1.1879 0.3467 0.060 Uiso 1 1 calc R
C14 C 0.05965(19) 1.0781(8) 0.5074(3) 0.0404(19) Uani 1 1 d .
H14A H 0.0681 1.1313 0.5366 0.061 Uiso 1 1 calc R
H14B H 0.0417 1.0092 0.5102 0.061 Uiso 1 1 calc R
H14C H 0.0485 1.1412 0.4813 0.061 Uiso 1 1 calc R
C15 C 0.1239(2) 0.8897(8) 0.5504(2) 0.0420(19) Uani 1 1 d .
H15A H 0.1446 0.8401 0.5454 0.063 Uiso 1 1 calc R
H15B H 0.1073 0.8228 0.5580 0.063 Uiso 1 1 calc R
H15C H 0.1326 0.9552 0.5765 0.063 Uiso 1 1 calc R
C16 C 0.13059(19) 1.1249(7) 0.4865(3) 0.0347(18) Uani 1 1 d .
H16A H 0.1365 1.1896 0.5130 0.052 Uiso 1 1 calc R
H16B H 0.1187 1.1755 0.4575 0.052 Uiso 1 1 calc R
H16C H 0.1530 1.0820 0.4840 0.052 Uiso 1 1 calc R
C17 C 0.0770(2) 0.1972(7) 0.2460(3) 0.048(2) Uani 1 1 d .
H17A H 0.0620 0.1177 0.2315 0.073 Uiso 1 1 calc R
H17B H 0.0622 0.2643 0.2569 0.073 Uiso 1 1 calc R
H17C H 0.0971 0.1653 0.2728 0.073 Uiso 1 1 calc R
C18 C 0.0567(2) 0.3268(8) 0.1497(3) 0.058(3) Uani 1 1 d .
H18A H 0.0414 0.2447 0.1396 0.087 Uiso 1 1 calc R
H18B H 0.0658 0.3581 0.1241 0.087 Uiso 1 1 calc R
H18C H 0.0424 0.4012 0.1580 0.087 Uiso 1 1 calc R
C19 C 0.1233(2) 0.1486(7) 0.1823(2) 0.0381(18) Uani 1 1 d .
H19A H 0.1431 0.1166 0.2094 0.057 Uiso 1 1 calc R
H19B H 0.1336 0.1894 0.1590 0.057 Uiso 1 1 calc R
H19C H 0.1078 0.0697 0.1684 0.057 Uiso 1 1 calc R
C20 C 0.0906(2) 0.6699(8) 0.1275(3) 0.047(2) Uani 1 1 d .
H20A H 0.0822 0.7407 0.1454 0.070 Uiso 1 1 calc R
H20B H 0.0730 0.5936 0.1196 0.070 Uiso 1 1 calc R
H20C H 0.0930 0.7111 0.0985 0.070 Uiso 1 1 calc R
C21 C 0.1537(2) 0.4803(8) 0.1264(3) 0.056(2) Uani 1 1 d .
H21A H 0.1558 0.5303 0.0987 0.084 Uiso 1 1 calc R
H21B H 0.1368 0.4023 0.1164 0.084 Uiso 1 1 calc R
H21C H 0.1776 0.4451 0.1445 0.084 Uiso 1 1 calc R
C22 C 0.1671(2) 0.7543(8) 0.1752(3) 0.053(2) Uani 1 1 d .
H22A H 0.1921 0.7234 0.1900 0.080 Uiso 1 1 calc R
H22B H 0.1599 0.8192 0.1961 0.080 Uiso 1 1 calc R
H22C H 0.1655 0.8007 0.1454 0.080 Uiso 1 1 calc R
C23 C 0.2529(2) 0.5354(9) 0.4705(3) 0.058(2) Uani 1 1 d .
H23A H 0.2357 0.5922 0.4809 0.087 Uiso 1 1 calc R
H23B H 0.2697 0.5961 0.4606 0.087 Uiso 1 1 calc R
H23C H 0.2667 0.4764 0.4965 0.087 Uiso 1 1 calc R
C24 C 0.2637(2) 0.3234(9) 0.4042(3) 0.057(2) Uani 1 1 d .
H24A H 0.2792 0.2762 0.4322 0.086 Uiso 1 1 calc R
H24B H 0.2785 0.3870 0.3920 0.086 Uiso 1 1 calc R
H24C H 0.2524 0.2543 0.3802 0.086 Uiso 1 1 calc R
C25 C 0.1999(2) 0.3001(10) 0.4424(3) 0.074(3) Uani 1 1 d .
H25A H 0.1856 0.2420 0.4165 0.111 Uiso 1 1 calc R
H25B H 0.1834 0.3517 0.4559 0.111 Uiso 1 1 calc R
H25C H 0.2159 0.2412 0.4667 0.111 Uiso 1 1 calc R
C26 C 0.2413(2) 0.8707(8) 0.4034(3) 0.050(2) Uani 1 1 d .
H26A H 0.2576 0.9436 0.3989 0.076 Uiso 1 1 calc R
H26B H 0.2532 0.8187 0.4321 0.076 Uiso 1 1 calc R
H26C H 0.2189 0.9130 0.4061 0.076 Uiso 1 1 calc R
C27 C 0.27448(19) 0.6770(8) 0.3488(3) 0.047(2) Uani 1 1 d .
H27A H 0.2700 0.6130 0.3221 0.070 Uiso 1 1 calc R
H27B H 0.2864 0.6271 0.3779 0.070 Uiso 1 1 calc R
H27C H 0.2902 0.7531 0.3447 0.070 Uiso 1 1 calc R
C28 C 0.2088(2) 0.8565(7) 0.2983(3) 0.041(2) Uani 1 1 d .
H28A H 0.2254 0.9308 0.2959 0.062 Uiso 1 1 calc R
H28B H 0.1861 0.8972 0.3007 0.062 Uiso 1 1 calc R
H28C H 0.2036 0.7973 0.2704 0.062 Uiso 1 1 calc R

loop_
_atom_site_aniso_label
_atom_site_aniso_U_11
_atom_site_aniso_U_22
_atom_site_aniso_U_33
_atom_site_aniso_U_23
_atom_site_aniso_U_13
_atom_site_aniso_U_12
Si1 0.0185(9) 0.0139(8) 0.0224(9) -0.0029(7) 0.0089(8) -0.0011(7)
Si2 0.0181(9) 0.0133(8) 0.0270(10) -0.0005(7) 0.0062(8) 0.0029(7)
Si3 0.0193(9) 0.0127(8) 0.0179(9) -0.0002(7) 0.0017(7) 0.0039(7)
Si4 0.0265(10) 0.0281(10) 0.0200(10) -0.0060(8) 0.0005(8) 0.0140(8)
Si5 0.0164(9) 0.0167(9) 0.0182(9) -0.0013(7) 0.0045(7) -0.0012(7)
Si6 0.0180(9) 0.0169(9) 0.0266(10) -0.0052(7) 0.0112(8) -0.0036(7)
Si7 0.0160(9) 0.0152(8) 0.0191(9) -0.0014(7) 0.0076(8) -0.0017(7)
Si8 0.0278(11) 0.0182(9) 0.0319(11) 0.0014(8) 0.0127(9) -0.0040(8)
Si9 0.0217(10) 0.0195(9) 0.0236(10) 0.0013(7) 0.0080(8) 0.0032(7)
Si10 0.0300(11) 0.0245(10) 0.0240(10) -0.0085(8) 0.0131(9) -0.0076(8)
Si11 0.0314(11) 0.0145(9) 0.0315(11) -0.0008(8) 0.0013(9) 0.0004(8)
Si12 0.0349(11) 0.0287(10) 0.0243(10) 0.0020(8) 0.0099(9) 0.0007(9)
Si13 0.0205(10) 0.0302(10) 0.0224(10) 0.0046(8) 0.0002(8) -0.0018(8)
Si14 0.0277(11) 0.0262(10) 0.0358(12) 0.0005(9) 0.0148(9) -0.0046(8)
C1 0.032(4) 0.015(3) 0.033(4) -0.001(3) 0.014(3) -0.005(3)
C2 0.037(4) 0.017(3) 0.039(4) 0.002(3) 0.015(4) 0.012(3)
C3 0.019(4) 0.026(4) 0.051(5) -0.007(3) 0.008(3) 0.001(3)
C4 0.087(7) 0.015(4) 0.033(5) -0.010(3) -0.033(4) 0.018(4)
C5 0.031(5) 0.133(9) 0.033(5) -0.025(5) 0.005(4) 0.028(5)
C6 0.013(3) 0.029(4) 0.037(4) -0.012(3) 0.002(3) -0.004(3)
C7 0.037(4) 0.017(3) 0.033(4) -0.008(3) 0.022(3) -0.008(3)
C8 0.053(5) 0.021(4) 0.039(4) 0.011(3) 0.013(4) -0.003(3)
C9 0.059(5) 0.034(4) 0.055(5) -0.008(4) 0.034(5) -0.019(4)
C10 0.031(4) 0.027(4) 0.053(5) -0.012(4) 0.010(4) -0.006(3)
C11 0.021(4) 0.026(4) 0.050(5) 0.003(3) 0.014(3) 0.005(3)
C12 0.034(4) 0.046(5) 0.030(4) -0.001(3) 0.002(3) 0.013(4)
C13 0.044(5) 0.032(4) 0.049(5) 0.014(4) 0.024(4) 0.005(3)
C14 0.041(5) 0.048(5) 0.044(5) -0.021(4) 0.030(4) -0.012(4)
C15 0.057(5) 0.043(5) 0.025(4) -0.008(3) 0.010(4) -0.012(4)
C16 0.042(4) 0.025(4) 0.041(4) -0.016(3) 0.017(4) -0.012(3)
C17 0.071(6) 0.013(4) 0.072(6) -0.001(4) 0.039(5) -0.001(4)
C18 0.050(5) 0.034(5) 0.066(6) -0.007(4) -0.020(5) -0.003(4)
C19 0.055(5) 0.030(4) 0.031(4) -0.009(3) 0.016(4) -0.002(4)
C20 0.045(5) 0.044(5) 0.041(5) 0.022(4) -0.003(4) 0.010(4)
C21 0.085(7) 0.054(5) 0.039(5) 0.005(4) 0.035(5) 0.018(5)
C22 0.060(6) 0.058(6) 0.048(5) 0.003(4) 0.025(5) -0.019(5)
C23 0.059(6) 0.055(5) 0.041(5) -0.010(4) -0.014(4) 0.017(5)
C24 0.059(6) 0.060(6) 0.048(5) 0.011(4) 0.009(5) 0.032(5)
C25 0.040(5) 0.083(7) 0.082(7) 0.068(6) -0.006(5) -0.002(5)
C26 0.047(5) 0.046(5) 0.061(6) -0.018(4) 0.020(4) -0.030(4)
C27 0.031(4) 0.047(5) 0.063(6) 0.008(4) 0.017(4) -0.007(4)
C28 0.049(5) 0.026(4) 0.063(5) 0.011(4) 0.038(4) 0.006(3)

loop_
_atom_type_symbol
_atom_type_description
_atom_type_scat_dispersion_real
_atom_type_scat_dispersion_imag
_atom_type_scat_source
C C 0.0033 0.0016 'International Tables Vol C Tables 4.2.6.8 and 6.1.1.4'
H H 0.0000 0.0000 'International Tables Vol C Tables 4.2.6.8 and 6.1.1.4'
Si Si 0.0817 0.0704 'International Tables Vol C Tables 4.2.6.8 and 6.1.1.4'

loop_
_geom_angle_atom_site_label_1
_geom_angle_atom_site_label_2
_geom_angle_atom_site_label_3
_geom_angle
C1 Si1 Si2 104.5(2)
C1 Si1 Si6 112.2(2)
Si2 Si1 Si6 117.41(9)
C1 Si1 Si5 107.1(2)
Si2 Si1 Si5 105.27(9)
Si6 Si1 Si5 109.70(9)
C3 Si2 C2 107.6(3)
C3 Si2 Si3 110.6(2)
C2 Si2 Si3 110.4(2)
C3 Si2 Si1 109.5(2)
C2 Si2 Si1 112.7(2)
Si3 Si2 Si1 106.08(9)
Si4 Si3 Si12 116.75(10)
Si4 Si3 Si11 108.48(9)
Si12 Si3 Si11 105.47(9)
Si4 Si3 Si2 104.84(9)
Si12 Si3 Si2 110.28(9)
Si11 Si3 Si2 111.09(9)
C5 Si4 C4 107.4(4)
C5 Si4 Si3 110.3(3)
C4 Si4 Si3 108.2(2)
C5 Si4 Si5 114.7(3)
C4 Si4 Si5 106.9(2)
Si3 Si4 Si5 109.04(9)
Si14 Si5 Si4 109.34(9)
Si14 Si5 Si13 104.91(9)
Si4 Si5 Si13 105.98(9)
Si14 Si5 Si1 118.60(9)
Si4 Si5 Si1 100.56(9)
Si13 Si5 Si1 116.64(9)
C7 Si6 C6 109.3(3)
C7 Si6 Si7 106.9(2)
C6 Si6 Si7 105.0(2)
C7 Si6 Si1 106.9(2)
C6 Si6 Si1 104.1(2)
Si7 Si6 Si1 124.10(9)
Si8 Si7 Si9 109.66(9)
Si8 Si7 Si10 106.67(9)
Si9 Si7 Si10 105.64(9)
Si8 Si7 Si6 114.22(9)
Si9 Si7 Si6 113.70(9)
Si10 Si7 Si6 106.29(9)
C8 Si8 C9 108.3(4)
C8 Si8 C10 108.5(3)
C9 Si8 C10 107.1(3)
C8 Si8 Si7 111.2(2)
C9 Si8 Si7 110.6(2)
C10 Si8 Si7 111.0(2)
C13 Si9 C12 107.8(3)
C13 Si9 C11 109.0(3)
C12 Si9 C11 106.7(3)
C13 Si9 Si7 111.6(3)
C12 Si9 Si7 111.4(2)
C11 Si9 Si7 110.1(2)
C16 Si10 C15 107.8(3)
C16 Si10 C14 106.9(3)
C15 Si10 C14 107.6(3)
C16 Si10 Si7 113.2(2)
C15 Si10 Si7 111.6(2)
C14 Si10 Si7 109.4(2)
C18 Si11 C19 107.0(4)
C18 Si11 C17 107.5(4)
C19 Si11 C17 107.2(3)
C18 Si11 Si3 109.7(3)
C19 Si11 Si3 112.0(2)
C17 Si11 Si3 113.1(3)
C22 Si12 C21 105.9(4)
C22 Si12 C20 105.2(4)
C21 Si12 C20 108.3(4)
C22 Si12 Si3 116.3(3)
C21 Si12 Si3 110.8(3)
C20 Si12 Si3 110.0(3)
C25 Si13 C23 107.6(4)
C25 Si13 C24 108.2(4)
C23 Si13 C24 104.6(4)
C25 Si13 Si5 113.0(3)
C23 Si13 Si5 111.8(3)
C24 Si13 Si5 111.3(3)
C28 Si14 C26 107.2(4)
C28 Si14 C27 109.7(3)
C26 Si14 C27 106.3(4)
C28 Si14 Si5 110.6(3)
C26 Si14 Si5 115.9(2)
C27 Si14 Si5 107.0(2)

loop_
_geom_bond_atom_site_label_1
_geom_bond_atom_site_label_2
_geom_bond_distance
Si1 C1 1.902(6)
Si1 Si2 2.371(3)
Si1 Si6 2.375(2)
Si1 Si5 2.384(2)
Si2 C3 1.893(6)
Si2 C2 1.903(6)
Si2 Si3 2.371(2)
Si3 Si4 2.362(3)
Si3 Si12 2.367(2)
Si3 Si11 2.369(2)
Si4 C5 1.888(8)
Si4 C4 1.898(7)
Si4 Si5 2.373(2)
Si5 Si14 2.364(2)
Si5 Si13 2.376(2)
Si6 C7 1.886(6)
Si6 C6 1.904(6)
Si6 Si7 2.371(2)
Si7 Si8 2.351(2)
Si7 Si9 2.363(2)
Si7 Si10 2.369(2)
Si8 C8 1.866(7)
Si8 C9 1.866(7)
Si8 C10 1.870(7)
Si9 C13 1.861(7)
Si9 C12 1.866(7)
Si9 C11 1.879(6)
Si10 C16 1.870(7)
Si10 C15 1.870(7)
Si10 C14 1.885(7)
Si11 C18 1.865(8)
Si11 C19 1.866(7)
Si11 C17 1.870(7)
Si12 C22 1.863(8)
Si12 C21 1.875(7)
Si12 C20 1.887(7)
Si13 C25 1.854(8)
Si13 C23 1.865(8)
Si13 C24 1.872(8)
Si14 C28 1.869(7)
Si14 C26 1.872(8)
Si14 C27 1.880(7)

loop_
_geom_torsion_atom_site_label_1
_geom_torsion_atom_site_label_2
_geom_torsion_atom_site_label_3
_geom_torsion_atom_site_label_4
_geom_torsion
C1 Si1 Si2 C3 37.8(3)
Si6 Si1 Si2 C3 -87.2(2)
Si5 Si1 Si2 C3 150.5(2)
C1 Si1 Si2 C2 157.5(3)
Si6 Si1 Si2 C2 32.5(2)
Si5 Si1 Si2 C2 -89.8(2)
C1 Si1 Si2 Si3 -81.6(2)
Si6 Si1 Si2 Si3 153.44(9)
Si5 Si1 Si2 Si3 31.09(10)
C3 Si2 Si3 Si4 -129.7(2)
C2 Si2 Si3 Si4 111.3(2)
Si1 Si2 Si3 Si4 -11.07(11)
C3 Si2 Si3 Si12 103.8(3)
C2 Si2 Si3 Si12 -15.2(3)
Si1 Si2 Si3 Si12 -137.53(9)
C3 Si2 Si3 Si11 -12.7(3)
C2 Si2 Si3 Si11 -131.7(2)
Si1 Si2 Si3 Si11 105.90(10)
Si12 Si3 Si4 C5 -17.5(4)
Si11 Si3 Si4 C5 101.4(3)
Si2 Si3 Si4 C5 -139.9(3)
Si12 Si3 Si4 C4 -134.8(3)
Si11 Si3 Si4 C4 -15.9(3)
Si2 Si3 Si4 C4 102.9(3)
Si12 Si3 Si4 Si5 109.28(11)
Si11 Si3 Si4 Si5 -131.82(10)
Si2 Si3 Si4 Si5 -13.07(12)
C5 Si4 Si5 Si14 30.0(3)
C4 Si4 Si5 Si14 149.0(3)
Si3 Si4 Si5 Si14 -94.25(11)
C5 Si4 Si5 Si13 -82.6(3)
C4 Si4 Si5 Si13 36.4(3)
Si3 Si4 Si5 Si13 153.16(9)
C5 Si4 Si5 Si1 155.5(3)
C4 Si4 Si5 Si1 -85.5(3)
Si3 Si4 Si5 Si1 31.30(11)
C1 Si1 Si5 Si14 -167.7(2)
Si2 Si1 Si5 Si14 81.49(11)
Si6 Si1 Si5 Si14 -45.71(13)
C1 Si1 Si5 Si4 73.2(2)
Si2 Si1 Si5 Si4 -37.54(10)
Si6 Si1 Si5 Si4 -164.73(9)
C1 Si1 Si5 Si13 -40.8(2)
Si2 Si1 Si5 Si13 -151.55(9)
Si6 Si1 Si5 Si13 81.26(11)
C1 Si1 Si6 C7 -167.6(3)
Si2 Si1 Si6 C7 -46.6(2)
Si5 Si1 Si6 C7 73.5(2)
C1 Si1 Si6 C6 76.8(3)
Si2 Si1 Si6 C6 -162.1(2)
Si5 Si1 Si6 C6 -42.1(2)
C1 Si1 Si6 Si7 -42.7(3)
Si2 Si1 Si6 Si7 78.34(13)
Si5 Si1 Si6 Si7 -161.61(10)
C7 Si6 Si7 Si8 170.6(2)
C6 Si6 Si7 Si8 -73.5(2)
Si1 Si6 Si7 Si8 45.62(15)
C7 Si6 Si7 Si9 43.7(2)
C6 Si6 Si7 Si9 159.7(2)
Si1 Si6 Si7 Si9 -81.27(13)
C7 Si6 Si7 Si10 -72.1(2)
C6 Si6 Si7 Si10 43.9(2)
Si1 Si6 Si7 Si10 162.95(10)
Si9 Si7 Si8 C8 166.7(3)
Si10 Si7 Si8 C8 -79.4(3)
Si6 Si7 Si8 C8 37.7(3)
Si9 Si7 Si8 C9 -72.9(3)
Si10 Si7 Si8 C9 41.0(3)
Si6 Si7 Si8 C9 158.1(3)
Si9 Si7 Si8 C10 45.8(3)
Si10 Si7 Si8 C10 159.8(2)
Si6 Si7 Si8 C10 -83.1(3)
Si8 Si7 Si9 C13 160.9(3)
Si10 Si7 Si9 C13 46.3(3)
Si6 Si7 Si9 C13 -69.9(3)
Si8 Si7 Si9 C12 -78.6(3)
Si10 Si7 Si9 C12 166.8(3)
Si6 Si7 Si9 C12 50.6(3)
Si8 Si7 Si9 C11 39.6(3)
Si10 Si7 Si9 C11 -75.0(2)
Si6 Si7 Si9 C11 168.9(2)
Si8 Si7 Si10 C16 163.8(3)
Si9 Si7 Si10 C16 -79.6(3)
Si6 Si7 Si10 C16 41.5(3)
Si8 Si7 Si10 C15 41.8(3)
Si9 Si7 Si10 C15 158.5(3)
Si6 Si7 Si10 C15 -80.4(3)
Si8 Si7 Si10 C14 -77.1(3)
Si9 Si7 Si10 C14 39.6(3)
Si6 Si7 Si10 C14 160.7(3)
Si4 Si3 Si11 C18 -170.5(3)
Si12 Si3 Si11 C18 -44.7(3)
Si2 Si3 Si11 C18 74.8(3)
Si4 Si3 Si11 C19 -51.8(3)
Si12 Si3 Si11 C19 74.0(3)
Si2 Si3 Si11 C19 -166.6(3)
Si4 Si3 Si11 C17 69.4(3)
Si12 Si3 Si11 C17 -164.8(3)
Si2 Si3 Si11 C17 -45.3(3)
Si4 Si3 Si12 C22 -51.7(3)
Si11 Si3 Si12 C22 -172.2(3)
Si2 Si3 Si12 C22 67.8(3)
Si4 Si3 Si12 C21 69.2(3)
Si11 Si3 Si12 C21 -51.3(3)
Si2 Si3 Si12 C21 -171.3(3)
Si4 Si3 Si12 C20 -171.1(3)
Si11 Si3 Si12 C20 68.4(3)
Si2 Si3 Si12 C20 -51.6(3)
Si14 Si5 Si13 C25 162.0(4)
Si4 Si5 Si13 C25 -82.4(4)
Si1 Si5 Si13 C25 28.5(4)
Si14 Si5 Si13 C23 40.5(3)
Si4 Si5 Si13 C23 156.1(3)
Si1 Si5 Si13 C23 -92.9(3)
Si14 Si5 Si13 C24 -76.1(3)
Si4 Si5 Si13 C24 39.5(3)
Si1 Si5 Si13 C24 150.4(3)
Si4 Si5 Si14 C28 59.9(3)
Si13 Si5 Si14 C28 173.2(2)
Si1 Si5 Si14 C28 -54.4(3)
Si4 Si5 Si14 C26 -177.9(3)
Si13 Si5 Si14 C26 -64.6(3)
Si1 Si5 Si14 C26 67.8(3)
Si4 Si5 Si14 C27 -59.5(3)
Si13 Si5 Si14 C27 53.7(3)
Si1 Si5 Si14 C27 -173.9(3)
